data_7028780
loop_
_publ_author_name
'Mandal, Abhishek'
'Kundu, Tanaya'
'Ehret, Fabian'
'Bubrin, Martina'
'Mobin, Shaikh M.'
'Kaim, Wolfgang'
'Lahiri, Goutam Kumar'

_publ_section_title
;
 Varying electronic structural forms of ruthenium complexes of
 non-innocent 9,10-phenanthrenequinonoid ligands.
;
_journal_issue 6
_journal_name_full 'Dalton transactions (Cambridge, England : 2003)'
_journal_page_first 2473
_journal_page_last 2487
_journal_paper_doi 10.1039/c3dt53104j
_journal_volume 43
_journal_year 2014
_chemical_formula_sum 'C96 H112 N7 O14 Ru3.5'
_chemical_formula_weight 1941.67
_chemical_name_systematic
;
 ?
;
_space_group_IT_number 15
_symmetry_cell_setting monoclinic
_symmetry_space_group_name_Hall '-C 2yc'
_symmetry_space_group_name_H-M 'C 1 2/c 1'
_atom_sites_solution_hydrogens geom
_atom_sites_solution_primary direct
_atom_sites_solution_secondary difmap
_audit_creation_method SHELXL-97
_cell_angle_alpha 90.00
_cell_angle_beta 105.970(2)
_cell_angle_gamma 90.00
_cell_formula_units_Z 8
_cell_length_a 25.1917(4)
_cell_length_b 20.7180(4)
_cell_length_c 36.2929(5)
_cell_measurement_reflns_used 23201
_cell_measurement_temperature 150(2)
_cell_measurement_theta_max 32.6403
_cell_measurement_theta_min 3.0173
_cell_volume 18211.0(6)
_computing_cell_refinement 'CrysAlis RED, Oxford Diffraction Ltd.,'
_computing_data_collection 'CrysAlis CCD, Oxford Diffraction Ltd.,'
_computing_data_reduction 'CrysAlis RED, Oxford Diffraction Ltd.,'
_computing_molecular_graphics Ortep3
_computing_publication_material Shelx97
_computing_structure_refinement 'SHELXL-97 (Sheldrick, 1997)'
_computing_structure_solution 'SHELXS-97 (Sheldrick, 1997)'
_diffrn_ambient_temperature 150(2)
_diffrn_detector_area_resol_mean 15.9948
_diffrn_measured_fraction_theta_full 0.998
_diffrn_measured_fraction_theta_max 0.998
_diffrn_measurement_device_type 'OXFORD DIFFRACTION SUPER NOVA'
_diffrn_measurement_method \w/q-scan
_diffrn_radiation_monochromator graphite
_diffrn_radiation_source 'Micro-Focus (Mo) X-ray Source'
_diffrn_radiation_type MoK\a
_diffrn_radiation_wavelength 0.71073
_diffrn_reflns_av_R_equivalents 0.0403
_diffrn_reflns_av_unetI/netI 0.0347
_diffrn_reflns_limit_h_max 29
_diffrn_reflns_limit_h_min -29
_diffrn_reflns_limit_k_max 24
_diffrn_reflns_limit_k_min -24
_diffrn_reflns_limit_l_max 43
_diffrn_reflns_limit_l_min -43
_diffrn_reflns_number 70181
_diffrn_reflns_theta_full 25.00
_diffrn_reflns_theta_max 25.00
_diffrn_reflns_theta_min 3.02
_exptl_absorpt_coefficient_mu 0.637
_exptl_absorpt_correction_T_max 0.8778
_exptl_absorpt_correction_T_min 0.8173
_exptl_absorpt_correction_type multi-scan
_exptl_absorpt_process_details
;
CrysAlis RED, Oxford Diffraction Ltd.,
Version 1.171.31.7 (release 18-10-2006 CrysAlis171 .NET)
(compiled Oct 18 2006,16:28:17)
Empirical absorption correction using spherical harmonics,
 implemented in SCALE3 ABSPACK scaling algorithm.
;
_exptl_crystal_colour black
_exptl_crystal_density_diffrn 1.416
_exptl_crystal_density_method 'not measured'
_exptl_crystal_description block
_exptl_crystal_F_000 8024
_exptl_crystal_size_max 0.33
_exptl_crystal_size_mid 0.26
_exptl_crystal_size_min 0.21
_platon_squeeze_details
;
;
_refine_diff_density_max 0.816
_refine_diff_density_min -0.507
_refine_diff_density_rms 0.066
_refine_ls_extinction_method none
_refine_ls_goodness_of_fit_ref 1.032
_refine_ls_hydrogen_treatment RIDING
_refine_ls_matrix_type full
_refine_ls_number_parameters 1048
_refine_ls_number_reflns 16028
_refine_ls_number_restraints 0
_refine_ls_restrained_S_all 1.032
_refine_ls_R_factor_all 0.0409
_refine_ls_R_factor_gt 0.0320
_refine_ls_shift/su_max 0.001
_refine_ls_shift/su_mean 0.000
_refine_ls_structure_factor_coef Fsqd
_refine_ls_weighting_details 'calc w=1/[\s^2^(Fo^2^)+(0.0424P)^2^+18.1572P] where P=(Fo^2^+2Fc^2^)/3'
_refine_ls_weighting_scheme calc
_refine_ls_wR_factor_gt 0.0817
_refine_ls_wR_factor_ref 0.0859
_reflns_number_gt 13500
_reflns_number_total 16028
_reflns_threshold_expression >2sigma(I)
_cod_data_source_file c3dt53104j.txt
_cod_data_source_block 2
_cod_depositor_comments
;
The following automatic conversions were performed:

'_symmetry_cell_setting' value 'Monoclinic' changed to 'monoclinic'
according to
/usr/data/users/saulius/automatic-downloads/current/RSC/lib/dictionaries/cif_core.dic
dictionary named 'cif_core.dic' version 2.4.2 from 2011-04-26.

Automatic conversion script
Id: cif_fix_values 2281 2013-09-26 08:29:07Z andrius 
;
_cod_original_cell_volume 18211.0(5)
_cod_original_sg_symbol_H-M 'C 2/c'
_cod_original_formula_sum 'C96 H112 N7 O14 Ru3.50'
_cod_database_code 7028780

loop_
_symmetry_equiv_pos_as_xyz
'x, y, z'
'-x, y, -z+1/2'
'x+1/2, y+1/2, z'
'-x+1/2, y+1/2, -z+1/2'
'-x, -y, -z'
'x, -y, z-1/2'
'-x+1/2, -y+1/2, -z'
'x+1/2, -y+1/2, z-1/2'

loop_
_atom_site_label
_atom_site_type_symbol
_atom_site_fract_x
_atom_site_fract_y
_atom_site_fract_z
_atom_site_U_iso_or_equiv
_atom_site_adp_type
_atom_site_occupancy
_atom_site_symmetry_multiplicity
_atom_site_calc_flag
_atom_site_refinement_flags
Ru1 Ru 0.268668(9) 0.420899(11) 0.434485(6) 0.02380(6) Uani 1 1 d .
Ru2 Ru 0.393697(9) 0.365097(10) 0.349896(6) 0.02177(6) Uani 1 1 d .
Ru3 Ru 0.412496(10) 0.008808(12) 0.527646(6) 0.02808(7) Uani 1 1 d .
Ru4 Ru 0.5000 0.367995(15) 0.2500 0.02381(8) Uani 1 2 d S
O1 O 0.29525(9) 0.47233(9) 0.48328(6) 0.0314(5) Uani 1 1 d .
O2 O 0.32994(8) 0.35360(9) 0.45330(6) 0.0303(5) Uani 1 1 d .
O3 O 0.22175(8) 0.36777(9) 0.46271(5) 0.0298(5) Uani 1 1 d .
O4 O 0.24156(8) 0.36344(9) 0.38683(5) 0.0278(4) Uani 1 1 d .
O5 O 0.42009(8) 0.42008(9) 0.39862(5) 0.0253(4) Uani 1 1 d .
O6 O 0.47236(8) 0.32681(9) 0.35887(5) 0.0268(4) Uani 1 1 d .
O7 O 0.37737(8) 0.29309(9) 0.38443(5) 0.0274(4) Uani 1 1 d .
O8 O 0.37237(8) 0.30734(9) 0.30413(5) 0.0294(4) Uani 1 1 d .
O9 O 0.46373(8) 0.08653(10) 0.52963(6) 0.0339(5) Uani 1 1 d .
O10 O 0.40402(8) 0.03272(10) 0.58138(5) 0.0319(5) Uani 1 1 d .
O11 O 0.48375(8) -0.04146(10) 0.55323(5) 0.0317(5) Uani 1 1 d .
O12 O 0.36516(8) -0.06829(10) 0.53099(6) 0.0350(5) Uani 1 1 d .
O13 O 0.41618(8) 0.37029(9) 0.23416(6) 0.0305(5) Uani 1 1 d .
O14 O 0.49938(8) 0.44038(9) 0.20988(5) 0.0281(4) Uani 1 1 d .
N1 N 0.21530(10) 0.49018(11) 0.41273(6) 0.0268(5) Uani 1 1 d .
H1N H 0.1816 0.4897 0.4154 0.032 Uiso 1 1 calc R
N2 N 0.31114(9) 0.47517(11) 0.40882(6) 0.0244(5) Uani 1 1 d .
H2N H 0.3447 0.4642 0.4084 0.029 Uiso 1 1 calc R
N3 N 0.31936(9) 0.40273(11) 0.33699(6) 0.0242(5) Uani 1 1 d .
H3N H 0.2946 0.3895 0.3483 0.029 Uiso 1 1 calc R
N4 N 0.39981(9) 0.43454(11) 0.31446(6) 0.0237(5) Uani 1 1 d .
H4N H 0.4316 0.4438 0.3101 0.028 Uiso 1 1 calc R
N5 N 0.34447(10) 0.05039(12) 0.49655(7) 0.0304(6) Uani 1 1 d .
H5N H 0.3246 0.0758 0.5070 0.036 Uiso 1 1 calc R
N6 N 0.41414(10) -0.01328(12) 0.47569(7) 0.0313(6) Uani 1 1 d .
H6N H 0.4429 -0.0329 0.4714 0.038 Uiso 1 1 calc R
N7 N 0.50657(9) 0.29448(11) 0.21753(6) 0.0262(5) Uani 1 1 d .
H7N H 0.5097 0.3004 0.1942 0.031 Uiso 1 1 calc R
C1 C 0.23202(11) 0.53705(13) 0.39419(7) 0.0242(6) Uani 1 1 d .
C2 C 0.19928(12) 0.59090(13) 0.37476(8) 0.0267(6) Uani 1 1 d .
C3 C 0.14326(12) 0.59719(15) 0.37376(8) 0.0329(7) Uani 1 1 d .
H3 H 0.1271 0.5669 0.3871 0.039 Uiso 1 1 calc R
C4 C 0.11181(14) 0.64637(16) 0.35386(9) 0.0406(8) Uani 1 1 d .
H4 H 0.0739 0.6497 0.3530 0.049 Uiso 1 1 calc R
C5 C 0.13565(15) 0.69164(17) 0.33480(9) 0.0444(8) Uani 1 1 d .
H5 H 0.1139 0.7261 0.3212 0.053 Uiso 1 1 calc R
C6 C 0.19021(14) 0.68673(16) 0.33562(9) 0.0385(8) Uani 1 1 d .
H6 H 0.2058 0.7181 0.3226 0.046 Uiso 1 1 calc R
C7 C 0.22367(13) 0.63629(14) 0.35531(8) 0.0289(6) Uani 1 1 d .
C8 C 0.28173(13) 0.62992(14) 0.35512(8) 0.0292(7) Uani 1 1 d .
C9 C 0.30752(15) 0.67544(16) 0.33719(10) 0.0430(8) Uani 1 1 d .
H9 H 0.2873 0.7124 0.3257 0.052 Uiso 1 1 calc R
C10 C 0.36104(16) 0.66812(18) 0.33585(11) 0.0511(9) Uani 1 1 d .
H10 H 0.3772 0.6995 0.3232 0.061 Uiso 1 1 calc R
C11 C 0.39166(14) 0.61506(16) 0.35285(10) 0.0427(8) Uani 1 1 d .
H11 H 0.4289 0.6103 0.3522 0.051 Uiso 1 1 calc R
C12 C 0.36778(13) 0.56933(15) 0.37075(8) 0.0335(7) Uani 1 1 d .
H12 H 0.3886 0.5327 0.3821 0.040 Uiso 1 1 calc R
C13 C 0.31334(12) 0.57604(13) 0.37249(8) 0.0261(6) Uani 1 1 d .
C14 C 0.28799(11) 0.52874(13) 0.39205(7) 0.0239(6) Uani 1 1 d .
C15 C 0.35578(16) 0.51395(17) 0.53898(10) 0.0485(9) Uani 1 1 d .
H15A H 0.3544 0.5573 0.5280 0.073 Uiso 1 1 calc R
H15B H 0.3929 0.5058 0.5558 0.073 Uiso 1 1 calc R
H15C H 0.3287 0.5107 0.5538 0.073 Uiso 1 1 calc R
C16 C 0.34246(13) 0.46461(15) 0.50711(9) 0.0342(7) Uani 1 1 d .
C17 C 0.38065(13) 0.41649(16) 0.50586(9) 0.0377(7) Uani 1 1 d .
H17 H 0.4155 0.4191 0.5245 0.045 Uiso 1 1 calc R
C18 C 0.37321(12) 0.36469(15) 0.48012(9) 0.0326(7) Uani 1 1 d .
C19 C 0.41923(13) 0.31669(17) 0.48360(10) 0.0431(8) Uani 1 1 d .
H19A H 0.4061 0.2734 0.4876 0.065 Uiso 1 1 calc R
H19B H 0.4504 0.3283 0.5054 0.065 Uiso 1 1 calc R
H19C H 0.4311 0.3171 0.4600 0.065 Uiso 1 1 calc R
C20 C 0.16647(16) 0.28473(17) 0.47619(10) 0.0497(9) Uani 1 1 d .
H20A H 0.1946 0.2713 0.4994 0.075 Uiso 1 1 calc R
H20B H 0.1463 0.2467 0.4636 0.075 Uiso 1 1 calc R
H20C H 0.1406 0.3146 0.4831 0.075 Uiso 1 1 calc R
C21 C 0.19389(13) 0.31779(14) 0.44930(9) 0.0347(7) Uani 1 1 d .
C22 C 0.18671(14) 0.29292(15) 0.41289(9) 0.0404(8) Uani 1 1 d .
H22 H 0.1637 0.2559 0.4067 0.049 Uiso 1 1 calc R
C23 C 0.20909(12) 0.31550(14) 0.38424(9) 0.0316(7) Uani 1 1 d .
C24 C 0.19395(15) 0.28217(17) 0.34604(9) 0.0456(8) Uani 1 1 d .
H24A H 0.1624 0.3042 0.3287 0.068 Uiso 1 1 calc R
H24B H 0.1841 0.2372 0.3493 0.068 Uiso 1 1 calc R
H24C H 0.2255 0.2833 0.3351 0.068 Uiso 1 1 calc R
C25 C 0.30791(11) 0.44870(13) 0.31062(7) 0.0241(6) Uani 1 1 d .
C26 C 0.25500(12) 0.48036(14) 0.29550(8) 0.0276(6) Uani 1 1 d .
C27 C 0.20822(12) 0.46356(16) 0.30744(8) 0.0340(7) Uani 1 1 d .
H27 H 0.2110 0.4305 0.3260 0.041 Uiso 1 1 calc R
C28 C 0.15894(13) 0.49410(17) 0.29266(9) 0.0413(8) Uani 1 1 d .
H28 H 0.1279 0.4829 0.3014 0.050 Uiso 1 1 calc R
C29 C 0.15402(14) 0.54144(18) 0.26492(10) 0.0459(9) Uani 1 1 d .
H29 H 0.1195 0.5621 0.2543 0.055 Uiso 1 1 calc R
C30 C 0.19916(14) 0.55829(16) 0.25288(9) 0.0406(8) Uani 1 1 d .
H30 H 0.1951 0.5903 0.2336 0.049 Uiso 1 1 calc R
C31 C 0.25093(12) 0.52992(14) 0.26805(8) 0.0300(7) Uani 1 1 d .
C32 C 0.29995(13) 0.55128(14) 0.25678(8) 0.0306(7) Uani 1 1 d .
C33 C 0.29871(15) 0.60605(16) 0.23350(9) 0.0407(8) Uani 1 1 d .
H33 H 0.2650 0.6291 0.2243 0.049 Uiso 1 1 calc R
C34 C 0.34443(16) 0.62704(16) 0.22368(9) 0.0447(9) Uani 1 1 d .
H34 H 0.3424 0.6648 0.2085 0.054 Uiso 1 1 calc R
C35 C 0.39361(15) 0.59345(15) 0.23581(9) 0.0402(8) Uani 1 1 d .
H35 H 0.4251 0.6071 0.2282 0.048 Uiso 1 1 calc R
C36 C 0.39672(13) 0.54014(14) 0.25891(8) 0.0328(7) Uani 1 1 d .
H36 H 0.4305 0.5172 0.2673 0.039 Uiso 1 1 calc R
C37 C 0.35075(12) 0.51936(13) 0.27012(8) 0.0277(6) Uani 1 1 d .
C38 C 0.35480(11) 0.46662(13) 0.29758(8) 0.0240(6) Uani 1 1 d .
C39 C 0.47918(13) 0.46846(16) 0.45290(9) 0.0373(7) Uani 1 1 d .
H39A H 0.4802 0.5122 0.4428 0.056 Uiso 1 1 calc R
H39B H 0.5145 0.4590 0.4717 0.056 Uiso 1 1 calc R
H39C H 0.4492 0.4653 0.4653 0.056 Uiso 1 1 calc R
C40 C 0.46946(12) 0.42067(14) 0.42056(8) 0.0279(6) Uani 1 1 d .
C41 C 0.51329(12) 0.38307(14) 0.41667(8) 0.0306(7) Uani 1 1 d .
H41 H 0.5471 0.3875 0.4362 0.037 Uiso 1 1 calc R
C42 C 0.51332(12) 0.33953(14) 0.38733(8) 0.0282(6) Uani 1 1 d .
C43 C 0.56604(13) 0.30469(17) 0.38800(10) 0.0430(8) Uani 1 1 d .
H43A H 0.5599 0.2580 0.3881 0.065 Uiso 1 1 calc R
H43B H 0.5949 0.3169 0.4111 0.065 Uiso 1 1 calc R
H43C H 0.5776 0.3165 0.3652 0.065 Uiso 1 1 calc R
C44 C 0.32564(14) 0.20823(15) 0.40035(9) 0.0389(8) Uani 1 1 d .
H44A H 0.3575 0.1885 0.4186 0.058 Uiso 1 1 calc R
H44B H 0.3002 0.1744 0.3873 0.058 Uiso 1 1 calc R
H44C H 0.3066 0.2369 0.4140 0.058 Uiso 1 1 calc R
C45 C 0.34502(12) 0.24670(14) 0.37115(9) 0.0309(7) Uani 1 1 d .
C46 C 0.32686(14) 0.22860(15) 0.33225(9) 0.0387(8) Uani 1 1 d .
H46 H 0.3013 0.1939 0.3260 0.046 Uiso 1 1 calc R
C47 C 0.34288(14) 0.25673(15) 0.30234(9) 0.0357(7) Uani 1 1 d .
C48 C 0.32610(19) 0.22770(18) 0.26252(10) 0.0608(12) Uani 1 1 d .
H48A H 0.3285 0.2607 0.2437 0.091 Uiso 1 1 calc R
H48B H 0.2881 0.2118 0.2569 0.091 Uiso 1 1 calc R
H48C H 0.3508 0.1918 0.2612 0.091 Uiso 1 1 calc R
C49 C 0.33005(12) 0.03841(14) 0.45944(8) 0.0286(6) Uani 1 1 d .
C50 C 0.27928(12) 0.05846(14) 0.43169(8) 0.0289(6) Uani 1 1 d .
C51 C 0.23939(13) 0.09537(15) 0.44250(9) 0.0347(7) Uani 1 1 d .
H51 H 0.2458 0.1081 0.4685 0.042 Uiso 1 1 calc R
C52 C 0.19121(13) 0.11341(16) 0.41617(9) 0.0383(8) Uani 1 1 d .
H52 H 0.1645 0.1385 0.4239 0.046 Uiso 1 1 calc R
C53 C 0.18190(14) 0.09466(17) 0.37823(10) 0.0424(8) Uani 1 1 d .
H53 H 0.1484 0.1065 0.3600 0.051 Uiso 1 1 calc R
C54 C 0.22044(13) 0.05927(16) 0.36671(9) 0.0389(8) Uani 1 1 d .
H54 H 0.2131 0.0470 0.3406 0.047 Uiso 1 1 calc R
C55 C 0.27021(12) 0.04081(14) 0.39257(8) 0.0316(7) Uani 1 1 d .
C56 C 0.31297(13) 0.00488(14) 0.38027(8) 0.0322(7) Uani 1 1 d .
C57 C 0.30584(14) -0.01159(16) 0.34136(9) 0.0404(8) Uani 1 1 d .
H57 H 0.2729 0.0009 0.3228 0.049 Uiso 1 1 calc R
C58 C 0.34542(15) -0.04512(17) 0.32985(9) 0.0457(9) Uani 1 1 d .
H58 H 0.3396 -0.0558 0.3036 0.055 Uiso 1 1 calc R
C59 C 0.39387(14) -0.06335(16) 0.35645(9) 0.0402(8) Uani 1 1 d .
H59 H 0.4209 -0.0873 0.3485 0.048 Uiso 1 1 calc R
C60 C 0.40279(13) -0.04673(15) 0.39434(9) 0.0359(7) Uani 1 1 d .
H60 H 0.4367 -0.0580 0.4123 0.043 Uiso 1 1 calc R
C61 C 0.36271(12) -0.01345(14) 0.40690(8) 0.0296(7) Uani 1 1 d .
C62 C 0.37075(12) 0.00209(14) 0.44720(8) 0.0280(6) Uani 1 1 d .
C63 C 0.51264(15) 0.18195(17) 0.55033(11) 0.0491(9) Uani 1 1 d .
H63A H 0.5480 0.1637 0.5492 0.074 Uiso 1 1 calc R
H63B H 0.5188 0.2127 0.5716 0.074 Uiso 1 1 calc R
H63C H 0.4953 0.2043 0.5262 0.074 Uiso 1 1 calc R
C64 C 0.47537(13) 0.12867(15) 0.55631(9) 0.0346(7) Uani 1 1 d .
C65 C 0.45793(14) 0.12788(16) 0.58947(9) 0.0400(8) Uani 1 1 d .
H65 H 0.4698 0.1629 0.6066 0.048 Uiso 1 1 calc R
C66 C 0.42506(12) 0.08177(16) 0.60046(8) 0.0330(7) Uani 1 1 d .
C67 C 0.41370(15) 0.08696(18) 0.63924(9) 0.0463(9) Uani 1 1 d .
H67A H 0.3739 0.0833 0.6360 0.069 Uiso 1 1 calc R
H67B H 0.4269 0.1288 0.6508 0.069 Uiso 1 1 calc R
H67C H 0.4330 0.0521 0.6559 0.069 Uiso 1 1 calc R
C68 C 0.54201(14) -0.13193(17) 0.56197(9) 0.0423(8) Uani 1 1 d .
H68A H 0.5544 -0.1333 0.5386 0.063 Uiso 1 1 calc R
H68B H 0.5409 -0.1759 0.5717 0.063 Uiso 1 1 calc R
H68C H 0.5677 -0.1057 0.5814 0.063 Uiso 1 1 calc R
C69 C 0.48532(13) -0.10272(16) 0.55299(8) 0.0345(7) Uani 1 1 d .
C70 C 0.43948(14) -0.14374(16) 0.54553(9) 0.0395(8) Uani 1 1 d .
H70 H 0.4469 -0.1888 0.5461 0.047 Uiso 1 1 calc R
C71 C 0.38414(14) -0.12574(16) 0.53736(8) 0.0368(8) Uani 1 1 d .
C72 C 0.34072(15) -0.17594(17) 0.53660(10) 0.0476(9) Uani 1 1 d .
H72A H 0.3312 -0.1754 0.5610 0.071 Uiso 1 1 calc R
H72B H 0.3549 -0.2186 0.5326 0.071 Uiso 1 1 calc R
H72C H 0.3077 -0.1665 0.5156 0.071 Uiso 1 1 calc R
C73 C 0.50616(11) 0.23630(13) 0.23161(8) 0.0249(6) Uani 1 1 d .
C74 C 0.51598(11) 0.17574(14) 0.21439(8) 0.0270(6) Uani 1 1 d .
C75 C 0.53347(13) 0.17451(15) 0.18073(9) 0.0342(7) Uani 1 1 d .
H75 H 0.5409 0.2139 0.1697 0.041 Uiso 1 1 calc R
C76 C 0.53982(14) 0.11685(17) 0.16373(9) 0.0419(8) Uani 1 1 d .
H76 H 0.5528 0.1165 0.1415 0.050 Uiso 1 1 calc R
C77 C 0.52735(14) 0.05937(16) 0.17885(10) 0.0435(8) Uani 1 1 d .
H77 H 0.5297 0.0198 0.1662 0.052 Uiso 1 1 calc R
C78 C 0.51160(13) 0.05951(15) 0.21228(9) 0.0372(7) Uani 1 1 d .
H78 H 0.5036 0.0196 0.2225 0.045 Uiso 1 1 calc R
C79 C 0.50711(11) 0.11691(14) 0.23156(8) 0.0278(6) Uani 1 1 d .
C80 C 0.32453(13) 0.38711(18) 0.19901(10) 0.0461(9) Uani 1 1 d .
H80A H 0.3148 0.3436 0.1888 0.069 Uiso 1 1 calc R
H80B H 0.3035 0.4189 0.1808 0.069 Uiso 1 1 calc R
H80C H 0.3157 0.3916 0.2235 0.069 Uiso 1 1 calc R
C81 C 0.38544(12) 0.39828(14) 0.20494(9) 0.0321(7) Uani 1 1 d .
C82 C 0.40349(13) 0.43753(15) 0.17957(9) 0.0351(7) Uani 1 1 d .
H82 H 0.3762 0.4518 0.1574 0.042 Uiso 1 1 calc R
C83 C 0.45705(13) 0.45774(14) 0.18344(8) 0.0300(7) Uani 1 1 d .
C84 C 0.46832(15) 0.50586(16) 0.15533(9) 0.0432(8) Uani 1 1 d .
H84A H 0.4827 0.5459 0.1688 0.065 Uiso 1 1 calc R
H84B H 0.4340 0.5150 0.1355 0.065 Uiso 1 1 calc R
H84C H 0.4956 0.4880 0.1434 0.065 Uiso 1 1 calc R
C101 C 0.2819(2) 0.8335(2) 0.41984(15) 0.0821(14) Uani 1 1 d .
H10A H 0.3083 0.8611 0.4385 0.098 Uiso 1 1 calc R
H10B H 0.2928 0.8339 0.3956 0.098 Uiso 1 1 calc R
C102 C 0.2255(2) 0.8618(3) 0.41252(16) 0.0927(17) Uani 1 1 d .
H10C H 0.1989 0.8343 0.3945 0.139 Uiso 1 1 calc R
H10D H 0.2252 0.9050 0.4015 0.139 Uiso 1 1 calc R
H10E H 0.2155 0.8647 0.4367 0.139 Uiso 1 1 calc R
C110 C 0.28647(18) 0.7644(2) 0.43525(12) 0.0612(11) Uani 1 1 d .
H11A H 0.2736 0.7639 0.4587 0.073 Uiso 1 1 calc R
H11B H 0.2611 0.7367 0.4160 0.073 Uiso 1 1 calc R
C777 C 0.4047(3) 0.6405(3) 0.47025(15) 0.105(2) Uani 1 1 d .
H77A H 0.4165 0.6415 0.4467 0.157 Uiso 1 1 calc R
H77B H 0.4040 0.5957 0.4788 0.157 Uiso 1 1 calc R
H77C H 0.4307 0.6655 0.4902 0.157 Uiso 1 1 calc R
C888 C 0.3482(2) 0.6692(2) 0.46270(13) 0.0749(13) Uani 1 1 d .
H88A H 0.3383 0.6721 0.4872 0.090 Uiso 1 1 calc R
H88B H 0.3214 0.6398 0.4456 0.090 Uiso 1 1 calc R
C999 C 0.34280(18) 0.7352(2) 0.44464(11) 0.0635(11) Uani 1 1 d .
H99A H 0.3688 0.7647 0.4623 0.076 Uiso 1 1 calc R
H99B H 0.3544 0.7324 0.4207 0.076 Uiso 1 1 calc R

loop_
_atom_site_aniso_label
_atom_site_aniso_U_11
_atom_site_aniso_U_22
_atom_site_aniso_U_33
_atom_site_aniso_U_23
_atom_site_aniso_U_13
_atom_site_aniso_U_12
Ru1 0.02337(12) 0.02711(13) 0.02376(12) 0.00075(9) 0.01127(10) 0.00209(9)
Ru2 0.02220(12) 0.02492(12) 0.02047(12) 0.00038(9) 0.00972(10) 0.00136(9)
Ru3 0.02401(13) 0.03967(14) 0.02280(13) 0.00092(10) 0.01021(10) 0.00218(10)
Ru4 0.02180(17) 0.02972(18) 0.02272(17) 0.000 0.01085(14) 0.000
O1 0.0351(12) 0.0338(11) 0.0286(11) -0.0032(9) 0.0141(10) 0.0010(9)
O2 0.0296(11) 0.0324(11) 0.0314(11) 0.0059(9) 0.0128(10) 0.0057(9)
O3 0.0314(11) 0.0333(11) 0.0292(11) 0.0027(9) 0.0160(9) 0.0011(9)
O4 0.0273(11) 0.0321(11) 0.0262(10) -0.0003(8) 0.0111(9) 0.0014(9)
O5 0.0245(11) 0.0302(11) 0.0223(10) -0.0018(8) 0.0083(9) 0.0022(8)
O6 0.0274(11) 0.0299(11) 0.0265(11) 0.0007(8) 0.0131(9) 0.0036(9)
O7 0.0287(11) 0.0307(11) 0.0257(10) 0.0022(8) 0.0122(9) 0.0000(9)
O8 0.0340(11) 0.0326(11) 0.0246(10) -0.0040(8) 0.0134(9) -0.0026(9)
O9 0.0297(11) 0.0437(13) 0.0313(12) 0.0028(10) 0.0134(10) -0.0026(9)
O10 0.0287(11) 0.0444(13) 0.0254(11) 0.0003(9) 0.0121(9) 0.0021(10)
O11 0.0269(11) 0.0439(13) 0.0255(11) 0.0027(9) 0.0089(9) 0.0034(9)
O12 0.0301(11) 0.0451(13) 0.0310(11) -0.0021(10) 0.0103(10) -0.0036(10)
O13 0.0248(11) 0.0365(12) 0.0326(12) -0.0002(9) 0.0121(10) -0.0023(9)
O14 0.0261(11) 0.0341(11) 0.0271(10) 0.0029(9) 0.0125(9) 0.0005(9)
N1 0.0237(12) 0.0316(13) 0.0288(13) -0.0005(10) 0.0134(11) 0.0031(10)
N2 0.0218(12) 0.0301(13) 0.0233(12) -0.0009(10) 0.0096(10) 0.0022(10)
N3 0.0221(12) 0.0314(13) 0.0219(12) -0.0018(10) 0.0106(10) -0.0022(10)
N4 0.0217(12) 0.0285(12) 0.0241(12) -0.0012(10) 0.0118(10) -0.0009(10)
N5 0.0268(13) 0.0387(14) 0.0284(13) 0.0021(11) 0.0123(11) 0.0035(11)
N6 0.0261(13) 0.0427(15) 0.0280(13) 0.0020(11) 0.0123(12) 0.0064(11)
N7 0.0259(13) 0.0350(14) 0.0210(12) 0.0012(10) 0.0120(11) -0.0015(10)
C1 0.0252(15) 0.0285(15) 0.0208(14) -0.0059(11) 0.0096(12) -0.0005(12)
C2 0.0298(16) 0.0308(16) 0.0195(14) -0.0029(12) 0.0070(12) 0.0046(12)
C3 0.0297(16) 0.0412(18) 0.0283(16) -0.0029(13) 0.0088(14) 0.0066(14)
C4 0.0349(18) 0.052(2) 0.0338(18) 0.0014(15) 0.0070(15) 0.0159(16)
C5 0.049(2) 0.047(2) 0.0336(18) 0.0073(15) 0.0052(16) 0.0202(17)
C6 0.046(2) 0.0391(18) 0.0312(17) 0.0097(14) 0.0122(15) 0.0094(15)
C7 0.0361(17) 0.0293(16) 0.0204(14) -0.0035(12) 0.0064(13) 0.0041(13)
C8 0.0349(17) 0.0327(16) 0.0216(15) -0.0033(12) 0.0106(13) -0.0009(13)
C9 0.051(2) 0.0352(18) 0.045(2) 0.0112(15) 0.0187(18) 0.0057(16)
C10 0.057(2) 0.047(2) 0.059(2) 0.0140(18) 0.031(2) -0.0037(18)
C11 0.041(2) 0.0434(19) 0.051(2) -0.0007(16) 0.0266(18) -0.0039(16)
C12 0.0365(18) 0.0337(17) 0.0343(17) -0.0014(13) 0.0162(15) -0.0006(14)
C13 0.0279(15) 0.0295(15) 0.0224(14) -0.0031(12) 0.0092(13) 0.0001(12)
C14 0.0243(15) 0.0293(15) 0.0189(14) -0.0044(11) 0.0074(12) 0.0016(12)
C15 0.055(2) 0.052(2) 0.040(2) -0.0098(16) 0.0143(18) -0.0173(18)
C16 0.0379(19) 0.0370(17) 0.0308(17) -0.0003(13) 0.0145(15) -0.0118(14)
C17 0.0270(16) 0.052(2) 0.0333(17) 0.0025(15) 0.0061(14) -0.0036(15)
C18 0.0265(16) 0.0397(18) 0.0350(17) 0.0122(14) 0.0145(15) 0.0006(13)
C19 0.0307(17) 0.051(2) 0.050(2) 0.0171(16) 0.0157(16) 0.0084(15)
C20 0.062(2) 0.0405(19) 0.059(2) 0.0031(17) 0.037(2) -0.0090(17)
C21 0.0346(17) 0.0300(17) 0.0465(19) 0.0058(14) 0.0229(16) 0.0036(14)
C22 0.044(2) 0.0340(18) 0.049(2) -0.0071(15) 0.0229(17) -0.0099(15)
C23 0.0283(16) 0.0322(16) 0.0358(17) -0.0040(13) 0.0111(14) 0.0025(13)
C24 0.048(2) 0.046(2) 0.043(2) -0.0126(16) 0.0146(17) -0.0053(17)
C25 0.0259(15) 0.0266(15) 0.0198(14) -0.0042(11) 0.0066(12) 0.0008(12)
C26 0.0261(15) 0.0345(16) 0.0207(14) -0.0058(12) 0.0041(12) 0.0025(12)
C27 0.0278(17) 0.0457(19) 0.0273(16) -0.0035(14) 0.0056(14) 0.0011(14)
C28 0.0244(16) 0.060(2) 0.0382(19) -0.0026(16) 0.0064(15) 0.0045(15)
C29 0.0312(18) 0.059(2) 0.041(2) -0.0028(17) 0.0005(16) 0.0142(16)
C30 0.0383(19) 0.045(2) 0.0333(18) 0.0033(15) 0.0013(15) 0.0093(15)
C31 0.0312(16) 0.0331(16) 0.0231(15) -0.0040(12) 0.0031(13) 0.0049(13)
C32 0.0364(17) 0.0339(16) 0.0191(14) -0.0014(12) 0.0037(13) 0.0035(13)
C33 0.048(2) 0.0413(19) 0.0291(17) 0.0073(14) 0.0042(16) 0.0123(16)
C34 0.064(2) 0.0385(19) 0.0327(18) 0.0102(14) 0.0147(18) 0.0022(17)
C35 0.050(2) 0.0400(19) 0.0339(18) 0.0072(14) 0.0176(16) -0.0014(16)
C36 0.0385(18) 0.0330(17) 0.0297(16) 0.0025(13) 0.0140(14) 0.0017(14)
C37 0.0352(17) 0.0275(15) 0.0212(14) -0.0020(12) 0.0090(13) 0.0006(13)
C38 0.0243(15) 0.0245(14) 0.0241(14) -0.0058(11) 0.0083(12) -0.0017(12)
C39 0.0336(18) 0.0422(19) 0.0359(18) -0.0123(14) 0.0091(15) -0.0046(14)
C40 0.0293(16) 0.0311(16) 0.0251(15) 0.0023(12) 0.0107(13) -0.0026(13)
C41 0.0223(15) 0.0384(17) 0.0304(16) -0.0024(13) 0.0058(13) 0.0012(13)
C42 0.0270(16) 0.0306(16) 0.0290(16) 0.0075(13) 0.0114(14) 0.0030(13)
C43 0.0330(18) 0.050(2) 0.046(2) 0.0012(16) 0.0103(16) 0.0136(16)
C44 0.0413(19) 0.0374(18) 0.0424(19) 0.0093(14) 0.0190(16) -0.0009(15)
C45 0.0293(16) 0.0302(16) 0.0383(17) 0.0067(13) 0.0177(14) 0.0063(13)
C46 0.045(2) 0.0339(17) 0.0408(19) -0.0070(14) 0.0181(16) -0.0135(15)
C47 0.0420(19) 0.0341(17) 0.0319(17) -0.0071(13) 0.0117(15) -0.0028(15)
C48 0.096(3) 0.052(2) 0.039(2) -0.0184(17) 0.026(2) -0.031(2)
C49 0.0266(15) 0.0346(16) 0.0272(16) 0.0046(12) 0.0118(13) -0.0014(13)
C50 0.0284(16) 0.0310(16) 0.0296(16) 0.0061(12) 0.0118(13) -0.0020(13)
C51 0.0314(17) 0.0432(18) 0.0325(17) 0.0071(14) 0.0140(15) -0.0006(14)
C52 0.0334(18) 0.0410(19) 0.044(2) 0.0087(15) 0.0160(16) 0.0073(15)
C53 0.0305(18) 0.052(2) 0.0402(19) 0.0122(16) 0.0024(15) 0.0049(15)
C54 0.0379(19) 0.0441(19) 0.0328(17) 0.0031(14) 0.0065(15) -0.0016(15)
C55 0.0293(16) 0.0330(16) 0.0317(16) 0.0067(13) 0.0071(14) -0.0044(13)
C56 0.0339(17) 0.0358(17) 0.0276(16) 0.0015(13) 0.0096(14) -0.0051(14)
C57 0.0387(19) 0.053(2) 0.0277(17) 0.0016(15) 0.0064(15) 0.0000(16)
C58 0.055(2) 0.058(2) 0.0267(17) -0.0067(15) 0.0147(17) -0.0031(18)
C59 0.045(2) 0.046(2) 0.0329(18) -0.0038(15) 0.0173(16) 0.0016(16)
C60 0.0355(18) 0.0449(19) 0.0294(17) -0.0007(14) 0.0122(14) 0.0001(15)
C61 0.0312(16) 0.0328(16) 0.0261(15) 0.0011(12) 0.0102(13) -0.0034(13)
C62 0.0269(16) 0.0328(16) 0.0263(15) 0.0027(12) 0.0104(13) -0.0024(13)
C63 0.049(2) 0.048(2) 0.055(2) 0.0062(17) 0.0221(19) -0.0067(17)
C64 0.0256(16) 0.0368(17) 0.0420(19) 0.0025(15) 0.0103(15) 0.0050(13)
C65 0.0377(19) 0.046(2) 0.0395(19) -0.0074(15) 0.0164(16) -0.0028(15)
C66 0.0247(16) 0.0483(19) 0.0269(16) -0.0029(14) 0.0084(13) 0.0067(14)
C67 0.043(2) 0.066(2) 0.0337(18) -0.0099(16) 0.0167(16) -0.0032(17)
C68 0.042(2) 0.051(2) 0.0383(19) 0.0075(15) 0.0180(16) 0.0121(16)
C69 0.0387(18) 0.046(2) 0.0219(15) 0.0079(14) 0.0136(14) 0.0058(15)
C70 0.048(2) 0.0407(19) 0.0338(18) 0.0044(14) 0.0171(16) 0.0045(16)
C71 0.045(2) 0.046(2) 0.0211(16) -0.0031(14) 0.0126(15) -0.0065(16)
C72 0.048(2) 0.054(2) 0.041(2) -0.0038(16) 0.0120(17) -0.0115(17)
C73 0.0183(14) 0.0350(16) 0.0235(15) -0.0003(12) 0.0091(12) -0.0005(12)
C74 0.0210(14) 0.0335(16) 0.0286(15) -0.0042(12) 0.0104(13) -0.0014(12)
C75 0.0333(17) 0.0401(18) 0.0340(17) -0.0047(14) 0.0173(15) -0.0025(14)
C76 0.042(2) 0.052(2) 0.0372(19) -0.0102(16) 0.0201(16) 0.0002(16)
C77 0.044(2) 0.0409(19) 0.048(2) -0.0137(16) 0.0175(17) 0.0043(16)
C78 0.0348(18) 0.0356(18) 0.0425(19) -0.0009(14) 0.0127(15) -0.0007(14)
C79 0.0167(14) 0.0354(16) 0.0320(16) -0.0018(13) 0.0078(12) -0.0010(12)
C80 0.0275(17) 0.052(2) 0.056(2) -0.0014(17) 0.0083(17) -0.0029(15)
C81 0.0281(16) 0.0322(16) 0.0357(18) -0.0092(14) 0.0081(14) -0.0013(13)
C82 0.0297(17) 0.0444(19) 0.0291(16) 0.0008(14) 0.0043(14) 0.0019(14)
C83 0.0368(18) 0.0294(16) 0.0268(16) -0.0017(12) 0.0140(14) 0.0047(13)
C84 0.045(2) 0.048(2) 0.0382(19) 0.0118(15) 0.0144(17) 0.0031(16)
C101 0.084(4) 0.080(3) 0.084(3) 0.009(3) 0.027(3) -0.010(3)
C102 0.098(4) 0.093(4) 0.095(4) 0.016(3) 0.039(3) 0.024(3)
C110 0.063(3) 0.070(3) 0.051(2) -0.014(2) 0.017(2) -0.012(2)
C777 0.118(5) 0.123(5) 0.070(3) 0.002(3) 0.020(3) 0.046(4)
C888 0.090(4) 0.079(3) 0.055(3) -0.022(2) 0.019(3) 0.005(3)
C999 0.074(3) 0.073(3) 0.047(2) -0.012(2) 0.023(2) -0.010(2)

loop_
_atom_type_symbol
_atom_type_description
_atom_type_scat_dispersion_real
_atom_type_scat_dispersion_imag
_atom_type_scat_source
C C 0.0033 0.0016 'International Tables Vol C Tables 4.2.6.8 and 6.1.1.4'
H H 0.0000 0.0000 'International Tables Vol C Tables 4.2.6.8 and 6.1.1.4'
N N 0.0061 0.0033 'International Tables Vol C Tables 4.2.6.8 and 6.1.1.4'
O O 0.0106 0.0060 'International Tables Vol C Tables 4.2.6.8 and 6.1.1.4'
Ru Ru -1.2594 0.8363 'International Tables Vol C Tables 4.2.6.8 and 6.1.1.4'

loop_
_geom_angle_atom_site_label_1
_geom_angle_atom_site_label_2
_geom_angle_atom_site_label_3
_geom_angle
_geom_angle_site_symmetry_1
_geom_angle_site_symmetry_3
N2 Ru1 N1 78.07(9) . .
N2 Ru1 O1 91.23(9) . .
N1 Ru1 O1 89.55(9) . .
N2 Ru1 O2 95.11(9) . .
N1 Ru1 O2 173.10(8) . .
O1 Ru1 O2 91.67(8) . .
N2 Ru1 O4 91.77(8) . .
N1 Ru1 O4 93.00(9) . .
O1 Ru1 O4 176.41(8) . .
O2 Ru1 O4 86.09(8) . .
N2 Ru1 O3 176.87(8) . .
N1 Ru1 O3 99.49(9) . .
O1 Ru1 O3 86.76(8) . .
O2 Ru1 O3 87.35(8) . .
O4 Ru1 O3 90.33(8) . .
N3 Ru2 N4 78.12(9) . .
N3 Ru2 O8 91.08(9) . .
N4 Ru2 O8 86.90(8) . .
N3 Ru2 O5 92.69(8) . .
N4 Ru2 O5 95.30(8) . .
O8 Ru2 O5 175.96(8) . .
N3 Ru2 O7 95.50(8) . .
N4 Ru2 O7 173.26(9) . .
O8 Ru2 O7 91.09(8) . .
O5 Ru2 O7 87.11(7) . .
N3 Ru2 O6 175.23(8) . .
N4 Ru2 O6 98.01(8) . .
O8 Ru2 O6 85.89(8) . .
O5 Ru2 O6 90.45(7) . .
O7 Ru2 O6 88.25(7) . .
N6 Ru3 N5 78.21(10) . .
N6 Ru3 O12 92.43(9) . .
N5 Ru3 O12 86.86(9) . .
N6 Ru3 O9 92.15(9) . .
N5 Ru3 O9 96.69(9) . .
O12 Ru3 O9 174.70(8) . .
N6 Ru3 O11 93.98(9) . .
N5 Ru3 O11 171.97(9) . .
O12 Ru3 O11 91.65(8) . .
O9 Ru3 O11 85.37(8) . .
N6 Ru3 O10 175.49(9) . .
N5 Ru3 O10 97.78(9) . .
O12 Ru3 O10 85.26(8) . .
O9 Ru3 O10 90.34(8) . .
O11 Ru3 O10 89.96(8) . .
N7 Ru4 N7 78.05(13) . 2_655
N7 Ru4 O13 86.28(9) . 2_655
N7 Ru4 O13 95.81(9) 2_655 2_655
N7 Ru4 O13 95.81(9) . .
N7 Ru4 O13 86.28(9) 2_655 .
O13 Ru4 O13 177.31(11) 2_655 .
N7 Ru4 O14 172.68(9) . 2_655
N7 Ru4 O14 97.15(8) 2_655 2_655
O13 Ru4 O14 88.74(8) 2_655 2_655
O13 Ru4 O14 89.33(8) . 2_655
N7 Ru4 O14 97.15(8) . .
N7 Ru4 O14 172.68(9) 2_655 .
O13 Ru4 O14 89.33(8) 2_655 .
O13 Ru4 O14 88.74(8) . .
O14 Ru4 O14 88.14(10) 2_655 .
C16 O1 Ru1 123.52(19) . .
C18 O2 Ru1 122.80(19) . .
C21 O3 Ru1 124.87(18) . .
C23 O4 Ru1 124.87(18) . .
C40 O5 Ru2 124.77(17) . .
C42 O6 Ru2 125.11(17) . .
C45 O7 Ru2 122.21(18) . .
C47 O8 Ru2 123.66(18) . .
C64 O9 Ru3 125.03(18) . .
C66 O10 Ru3 124.82(18) . .
C69 O11 Ru3 121.8(2) . .
C71 O12 Ru3 123.3(2) . .
C81 O13 Ru4 126.54(18) . .
C83 O14 Ru4 124.90(18) . .
C1 N1 Ru1 117.54(19) . .
C1 N1 H1N 121.2 . .
Ru1 N1 H1N 121.2 . .
C14 N2 Ru1 118.18(18) . .
C14 N2 H2N 120.9 . .
Ru1 N2 H2N 120.9 . .
C25 N3 Ru2 117.52(18) . .
C25 N3 H3N 121.2 . .
Ru2 N3 H3N 121.2 . .
C38 N4 Ru2 117.62(18) . .
C38 N4 H4N 121.2 . .
Ru2 N4 H4N 121.2 . .
C49 N5 Ru3 117.01(19) . .
C49 N5 H5N 121.5 . .
Ru3 N5 H5N 121.5 . .
C62 N6 Ru3 117.85(19) . .
C62 N6 H6N 121.1 . .
Ru3 N6 H6N 121.1 . .
C73 N7 Ru4 117.98(17) . .
C73 N7 H7N 121.0 . .
Ru4 N7 H7N 121.0 . .
N1 C1 C14 113.2(2) . .
N1 C1 C2 126.7(3) . .
C14 C1 C2 119.9(2) . .
C3 C2 C7 119.7(3) . .
C3 C2 C1 121.1(3) . .
C7 C2 C1 119.2(3) . .
C4 C3 C2 120.9(3) . .
C4 C3 H3 119.6 . .
C2 C3 H3 119.6 . .
C3 C4 C5 119.8(3) . .
C3 C4 H4 120.1 . .
C5 C4 H4 120.1 . .
C6 C5 C4 120.3(3) . .
C6 C5 H5 119.8 . .
C4 C5 H5 119.8 . .
C5 C6 C7 121.5(3) . .
C5 C6 H6 119.2 . .
C7 C6 H6 119.2 . .
C6 C7 C2 117.7(3) . .
C6 C7 C8 121.4(3) . .
C2 C7 C8 120.8(3) . .
C9 C8 C13 117.5(3) . .
C9 C8 C7 122.0(3) . .
C13 C8 C7 120.5(2) . .
C10 C9 C8 121.8(3) . .
C10 C9 H9 119.1 . .
C8 C9 H9 119.1 . .
C9 C10 C11 120.3(3) . .
C9 C10 H10 119.9 . .
C11 C10 H10 119.9 . .
C12 C11 C10 119.6(3) . .
C12 C11 H11 120.2 . .
C10 C11 H11 120.2 . .
C11 C12 C13 121.0(3) . .
C11 C12 H12 119.5 . .
C13 C12 H12 119.5 . .
C12 C13 C8 119.8(3) . .
C12 C13 C14 121.5(3) . .
C8 C13 C14 118.7(2) . .
N2 C14 C1 112.9(2) . .
N2 C14 C13 126.3(2) . .
C1 C14 C13 120.8(2) . .
C16 C15 H15A 109.5 . .
C16 C15 H15B 109.5 . .
H15A C15 H15B 109.5 . .
C16 C15 H15C 109.5 . .
H15A C15 H15C 109.5 . .
H15B C15 H15C 109.5 . .
O1 C16 C17 126.2(3) . .
O1 C16 C15 113.8(3) . .
C17 C16 C15 119.9(3) . .
C16 C17 C18 127.0(3) . .
C16 C17 H17 116.5 . .
C18 C17 H17 116.5 . .
O2 C18 C17 125.5(3) . .
O2 C18 C19 115.1(3) . .
C17 C18 C19 119.4(3) . .
C18 C19 H19A 109.5 . .
C18 C19 H19B 109.5 . .
H19A C19 H19B 109.5 . .
C18 C19 H19C 109.5 . .
H19A C19 H19C 109.5 . .
H19B C19 H19C 109.5 . .
C21 C20 H20A 109.5 . .
C21 C20 H20B 109.5 . .
H20A C20 H20B 109.5 . .
C21 C20 H20C 109.5 . .
H20A C20 H20C 109.5 . .
H20B C20 H20C 109.5 . .
O3 C21 C22 125.7(3) . .
O3 C21 C20 115.2(3) . .
C22 C21 C20 119.1(3) . .
C21 C22 C23 127.9(3) . .
C21 C22 H22 116.0 . .
C23 C22 H22 116.0 . .
O4 C23 C22 126.2(3) . .
O4 C23 C24 114.9(3) . .
C22 C23 C24 118.9(3) . .
C23 C24 H24A 109.5 . .
C23 C24 H24B 109.5 . .
H24A C24 H24B 109.5 . .
C23 C24 H24C 109.5 . .
H24A C24 H24C 109.5 . .
H24B C24 H24C 109.5 . .
N3 C25 C38 112.8(2) . .
N3 C25 C26 126.4(3) . .
C38 C25 C26 120.8(2) . .
C27 C26 C31 119.5(3) . .
C27 C26 C25 122.1(3) . .
C31 C26 C25 118.4(3) . .
C28 C27 C26 120.9(3) . .
C28 C27 H27 119.6 . .
C26 C27 H27 119.6 . .
C27 C28 C29 120.2(3) . .
C27 C28 H28 119.9 . .
C29 C28 H28 119.9 . .
C30 C29 C28 119.7(3) . .
C30 C29 H29 120.2 . .
C28 C29 H29 120.2 . .
C29 C30 C31 122.2(3) . .
C29 C30 H30 118.9 . .
C31 C30 H30 118.9 . .
C30 C31 C26 117.5(3) . .
C30 C31 C32 121.8(3) . .
C26 C31 C32 120.7(3) . .
C37 C32 C33 117.0(3) . .
C37 C32 C31 121.2(3) . .
C33 C32 C31 121.8(3) . .
C34 C33 C32 122.1(3) . .
C34 C33 H33 119.0 . .
C32 C33 H33 119.0 . .
C33 C34 C35 120.2(3) . .
C33 C34 H34 119.9 . .
C35 C34 H34 119.9 . .
C36 C35 C34 119.6(3) . .
C36 C35 H35 120.2 . .
C34 C35 H35 120.2 . .
C35 C36 C37 120.8(3) . .
C35 C36 H36 119.6 . .
C37 C36 H36 119.6 . .
C36 C37 C32 120.3(3) . .
C36 C37 C38 121.4(3) . .
C32 C37 C38 118.2(3) . .
N4 C38 C25 113.5(2) . .
N4 C38 C37 125.9(3) . .
C25 C38 C37 120.5(3) . .
C40 C39 H39A 109.5 . .
C40 C39 H39B 109.5 . .
H39A C39 H39B 109.5 . .
C40 C39 H39C 109.5 . .
H39A C39 H39C 109.5 . .
H39B C39 H39C 109.5 . .
O5 C40 C41 126.5(3) . .
O5 C40 C39 114.5(3) . .
C41 C40 C39 119.0(3) . .
C40 C41 C42 127.4(3) . .
C40 C41 H41 116.3 . .
C42 C41 H41 116.3 . .
O6 C42 C41 125.7(3) . .
O6 C42 C43 115.4(3) . .
C41 C42 C43 118.9(3) . .
C42 C43 H43A 109.5 . .
C42 C43 H43B 109.5 . .
H43A C43 H43B 109.5 . .
C42 C43 H43C 109.5 . .
H43A C43 H43C 109.5 . .
H43B C43 H43C 109.5 . .
C45 C44 H44A 109.5 . .
C45 C44 H44B 109.5 . .
H44A C44 H44B 109.5 . .
C45 C44 H44C 109.5 . .
H44A C44 H44C 109.5 . .
H44B C44 H44C 109.5 . .
O7 C45 C46 125.5(3) . .
O7 C45 C44 115.6(3) . .
C46 C45 C44 118.9(3) . .
C47 C46 C45 126.0(3) . .
C47 C46 H46 117.0 . .
C45 C46 H46 117.0 . .
O8 C47 C46 126.6(3) . .
O8 C47 C48 112.4(3) . .
C46 C47 C48 121.0(3) . .
C47 C48 H48A 109.5 . .
C47 C48 H48B 109.5 . .
H48A C48 H48B 109.5 . .
C47 C48 H48C 109.5 . .
H48A C48 H48C 109.5 . .
H48B C48 H48C 109.5 . .
N5 C49 C62 113.3(3) . .
N5 C49 C50 126.6(3) . .
C62 C49 C50 120.1(3) . .
C51 C50 C55 119.3(3) . .
C51 C50 C49 121.6(3) . .
C55 C50 C49 119.2(3) . .
C52 C51 C50 121.2(3) . .
C52 C51 H51 119.4 . .
C50 C51 H51 119.4 . .
C51 C52 C53 119.3(3) . .
C51 C52 H52 120.3 . .
C53 C52 H52 120.3 . .
C54 C53 C52 120.8(3) . .
C54 C53 H53 119.6 . .
C52 C53 H53 119.6 . .
C53 C54 C55 121.5(3) . .
C53 C54 H54 119.3 . .
C55 C54 H54 119.3 . .
C54 C55 C50 117.9(3) . .
C54 C55 C56 122.0(3) . .
C50 C55 C56 120.1(3) . .
C61 C56 C57 117.7(3) . .
C61 C56 C55 121.0(3) . .
C57 C56 C55 121.4(3) . .
C58 C57 C56 121.5(3) . .
C58 C57 H57 119.2 . .
C56 C57 H57 119.2 . .
C57 C58 C59 120.1(3) . .
C57 C58 H58 120.0 . .
C59 C58 H58 120.0 . .
C60 C59 C58 119.9(3) . .
C60 C59 H59 120.0 . .
C58 C59 H59 120.0 . .
C59 C60 C61 121.0(3) . .
C59 C60 H60 119.5 . .
C61 C60 H60 119.5 . .
C60 C61 C56 119.7(3) . .
C60 C61 C62 121.5(3) . .
C56 C61 C62 118.8(3) . .
N6 C62 C49 113.0(2) . .
N6 C62 C61 126.1(3) . .
C49 C62 C61 120.8(3) . .
C64 C63 H63A 109.5 . .
C64 C63 H63B 109.5 . .
H63A C63 H63B 109.5 . .
C64 C63 H63C 109.5 . .
H63A C63 H63C 109.5 . .
H63B C63 H63C 109.5 . .
O9 C64 C65 126.0(3) . .
O9 C64 C63 114.5(3) . .
C65 C64 C63 119.5(3) . .
C64 C65 C66 127.6(3) . .
C64 C65 H65 116.2 . .
C66 C65 H65 116.2 . .
O10 C66 C65 126.0(3) . .
O10 C66 C67 114.1(3) . .
C65 C66 C67 119.8(3) . .
C66 C67 H67A 109.5 . .
C66 C67 H67B 109.5 . .
H67A C67 H67B 109.5 . .
C66 C67 H67C 109.5 . .
H67A C67 H67C 109.5 . .
H67B C67 H67C 109.5 . .
C69 C68 H68A 109.5 . .
C69 C68 H68B 109.5 . .
H68A C68 H68B 109.5 . .
C69 C68 H68C 109.5 . .
H68A C68 H68C 109.5 . .
H68B C68 H68C 109.5 . .
O11 C69 C70 125.6(3) . .
O11 C69 C68 115.5(3) . .
C70 C69 C68 118.8(3) . .
C71 C70 C69 127.1(3) . .
C71 C70 H70 116.5 . .
C69 C70 H70 116.5 . .
O12 C71 C70 126.1(3) . .
O12 C71 C72 114.0(3) . .
C70 C71 C72 119.9(3) . .
C71 C72 H72A 109.5 . .
C71 C72 H72B 109.5 . .
H72A C72 H72B 109.5 . .
C71 C72 H72C 109.5 . .
H72A C72 H72C 109.5 . .
H72B C72 H72C 109.5 . .
N7 C73 C73 112.66(15) . 2_655
N7 C73 C74 127.3(2) . .
C73 C73 C74 120.03(15) 2_655 .
C75 C74 C79 119.4(3) . .
C75 C74 C73 121.3(3) . .
C79 C74 C73 119.2(2) . .
C76 C75 C74 120.6(3) . .
C76 C75 H75 119.7 . .
C74 C75 H75 119.7 . .
C75 C76 C77 120.2(3) . .
C75 C76 H76 119.9 . .
C77 C76 H76 119.9 . .
C78 C77 C76 120.0(3) . .
C78 C77 H77 120.0 . .
C76 C77 H77 120.0 . .
C77 C78 C79 121.7(3) . .
C77 C78 H78 119.2 . .
C79 C78 H78 119.2 . .
C78 C79 C74 117.9(3) . .
C78 C79 C79 121.72(18) . 2_655
C74 C79 C79 120.41(16) . 2_655
C81 C80 H80A 109.5 . .
C81 C80 H80B 109.5 . .
H80A C80 H80B 109.5 . .
C81 C80 H80C 109.5 . .
H80A C80 H80C 109.5 . .
H80B C80 H80C 109.5 . .
O13 C81 C82 125.7(3) . .
O13 C81 C80 114.4(3) . .
C82 C81 C80 119.9(3) . .
C83 C82 C81 126.6(3) . .
C83 C82 H82 116.7 . .
C81 C82 H82 116.7 . .
O14 C83 C82 125.6(3) . .
O14 C83 C84 114.9(3) . .
C82 C83 C84 119.4(3) . .
C83 C84 H84A 109.5 . .
C83 C84 H84B 109.5 . .
H84A C84 H84B 109.5 . .
C83 C84 H84C 109.5 . .
H84A C84 H84C 109.5 . .
H84B C84 H84C 109.5 . .
C102 C101 C110 113.9(4) . .
C102 C101 H10A 108.8 . .
C110 C101 H10A 108.8 . .
C102 C101 H10B 108.8 . .
C110 C101 H10B 108.8 . .
H10A C101 H10B 107.7 . .
C101 C102 H10C 109.5 . .
C101 C102 H10D 109.5 . .
H10C C102 H10D 109.5 . .
C101 C102 H10E 109.5 . .
H10C C102 H10E 109.5 . .
H10D C102 H10E 109.5 . .
C999 C110 C101 115.7(4) . .
C999 C110 H11A 108.4 . .
C101 C110 H11A 108.4 . .
C999 C110 H11B 108.4 . .
C101 C110 H11B 108.4 . .
H11A C110 H11B 107.4 . .
C888 C777 H77A 109.5 . .
C888 C777 H77B 109.5 . .
H77A C777 H77B 109.5 . .
C888 C777 H77C 109.5 . .
H77A C777 H77C 109.5 . .
H77B C777 H77C 109.5 . .
C777 C888 C999 114.0(4) . .
C777 C888 H88A 108.7 . .
C999 C888 H88A 108.7 . .
C777 C888 H88B 108.7 . .
C999 C888 H88B 108.7 . .
H88A C888 H88B 107.6 . .
C110 C999 C888 115.7(4) . .
C110 C999 H99A 108.4 . .
C888 C999 H99A 108.4 . .
C110 C999 H99B 108.4 . .
C888 C999 H99B 108.4 . .
H99A C999 H99B 107.4 . .

loop_
_geom_bond_atom_site_label_1
_geom_bond_atom_site_label_2
_geom_bond_distance
_geom_bond_site_symmetry_2
Ru1 N2 1.956(2) .
Ru1 N1 1.977(2) .
Ru1 O1 2.017(2) .
Ru1 O2 2.0527(19) .
Ru1 O4 2.0555(19) .
Ru1 O3 2.0795(18) .
Ru2 N3 1.962(2) .
Ru2 N4 1.964(2) .
Ru2 O8 1.9971(19) .
Ru2 O5 2.0541(18) .
Ru2 O7 2.0612(18) .
Ru2 O6 2.0752(19) .
Ru3 N6 1.952(2) .
Ru3 N5 1.972(2) .
Ru3 O12 2.017(2) .
Ru3 O9 2.053(2) .
Ru3 O11 2.062(2) .
Ru3 O10 2.0791(18) .
Ru4 N7 1.960(2) .
Ru4 N7 1.960(2) 2_655
Ru4 O13 2.031(2) 2_655
Ru4 O13 2.031(2) .
Ru4 O14 2.0873(19) 2_655
Ru4 O14 2.0873(19) .
O1 C16 1.274(4) .
O2 C18 1.267(4) .
O3 C21 1.270(4) .
O4 C23 1.273(3) .
O5 C40 1.279(3) .
O6 C42 1.271(3) .
O7 C45 1.267(4) .
O8 C47 1.276(4) .
O9 C64 1.277(4) .
O10 C66 1.262(4) .
O11 C69 1.270(4) .
O12 C71 1.280(4) .
O13 C81 1.268(4) .
O14 C83 1.274(3) .
N1 C1 1.315(3) .
N1 H1N 0.8800 .
N2 C14 1.322(4) .
N2 H2N 0.8800 .
N3 C25 1.325(4) .
N3 H3N 0.8800 .
N4 C38 1.312(4) .
N4 H4N 0.8800 .
N5 C49 1.319(4) .
N5 H5N 0.8800 .
N6 C62 1.320(4) .
N6 H6N 0.8800 .
N7 C73 1.310(4) .
N7 H7N 0.8800 .
C1 C14 1.444(4) .
C1 C2 1.450(4) .
C2 C3 1.408(4) .
C2 C7 1.414(4) .
C3 C4 1.368(4) .
C3 H3 0.9500 .
C4 C5 1.395(5) .
C4 H4 0.9500 .
C5 C6 1.370(5) .
C5 H5 0.9500 .
C6 C7 1.408(4) .
C6 H6 0.9500 .
C7 C8 1.471(4) .
C8 C9 1.403(4) .
C8 C13 1.415(4) .
C9 C10 1.371(5) .
C9 H9 0.9500 .
C10 C11 1.386(5) .
C10 H10 0.9500 .
C11 C12 1.377(4) .
C11 H11 0.9500 .
C12 C13 1.397(4) .
C12 H12 0.9500 .
C13 C14 1.457(4) .
C15 C16 1.510(4) .
C15 H15A 0.9800 .
C15 H15B 0.9800 .
C15 H15C 0.9800 .
C16 C17 1.395(4) .
C17 C18 1.401(4) .
C17 H17 0.9500 .
C18 C19 1.506(4) .
C19 H19A 0.9800 .
C19 H19B 0.9800 .
C19 H19C 0.9800 .
C20 C21 1.506(4) .
C20 H20A 0.9800 .
C20 H20B 0.9800 .
C20 H20C 0.9800 .
C21 C22 1.383(4) .
C22 C23 1.393(4) .
C22 H22 0.9500 .
C23 C24 1.501(4) .
C24 H24A 0.9800 .
C24 H24B 0.9800 .
C24 H24C 0.9800 .
C25 C38 1.437(4) .
C25 C26 1.451(4) .
C26 C27 1.407(4) .
C26 C31 1.415(4) .
C27 C28 1.365(4) .
C27 H27 0.9500 .
C28 C29 1.386(5) .
C28 H28 0.9500 .
C29 C30 1.371(5) .
C29 H29 0.9500 .
C30 C31 1.398(4) .
C30 H30 0.9500 .
C31 C32 1.472(4) .
C32 C37 1.403(4) .
C32 C33 1.410(4) .
C33 C34 1.367(5) .
C33 H33 0.9500 .
C34 C35 1.383(5) .
C34 H34 0.9500 .
C35 C36 1.376(4) .
C35 H35 0.9500 .
C36 C37 1.397(4) .
C36 H36 0.9500 .
C37 C38 1.463(4) .
C39 C40 1.503(4) .
C39 H39A 0.9800 .
C39 H39B 0.9800 .
C39 H39C 0.9800 .
C40 C41 1.390(4) .
C41 C42 1.396(4) .
C41 H41 0.9500 .
C42 C43 1.506(4) .
C43 H43A 0.9800 .
C43 H43B 0.9800 .
C43 H43C 0.9800 .
C44 C45 1.510(4) .
C44 H44A 0.9800 .
C44 H44B 0.9800 .
C44 H44C 0.9800 .
C45 C46 1.410(4) .
C46 C47 1.386(4) .
C46 H46 0.9500 .
C47 C48 1.514(4) .
C48 H48A 0.9800 .
C48 H48B 0.9800 .
C48 H48C 0.9800 .
C49 C62 1.437(4) .
C49 C50 1.454(4) .
C50 C51 1.402(4) .
C50 C55 1.422(4) .
C51 C52 1.374(4) .
C51 H51 0.9500 .
C52 C53 1.387(5) .
C52 H52 0.9500 .
C53 C54 1.370(4) .
C53 H53 0.9500 .
C54 C55 1.397(4) .
C54 H54 0.9500 .
C55 C56 1.476(4) .
C56 C61 1.408(4) .
C56 C57 1.415(4) .
C57 C58 1.371(5) .
C57 H57 0.9500 .
C58 C59 1.384(5) .
C58 H58 0.9500 .
C59 C60 1.375(4) .
C59 H59 0.9500 .
C60 C61 1.398(4) .
C60 H60 0.9500 .
C61 C62 1.456(4) .
C63 C64 1.503(4) .
C63 H63A 0.9800 .
C63 H63B 0.9800 .
C63 H63C 0.9800 .
C64 C65 1.390(4) .
C65 C66 1.392(4) .
C65 H65 0.9500 .
C66 C67 1.515(4) .
C67 H67A 0.9800 .
C67 H67B 0.9800 .
C67 H67C 0.9800 .
C68 C69 1.502(4) .
C68 H68A 0.9800 .
C68 H68B 0.9800 .
C68 H68C 0.9800 .
C69 C70 1.399(5) .
C70 C71 1.394(5) .
C70 H70 0.9500 .
C71 C72 1.504(5) .
C72 H72A 0.9800 .
C72 H72B 0.9800 .
C72 H72C 0.9800 .
C73 C73 1.451(5) 2_655
C73 C74 1.453(4) .
C74 C75 1.408(4) .
C74 C79 1.415(4) .
C75 C76 1.374(4) .
C75 H75 0.9500 .
C76 C77 1.383(5) .
C76 H76 0.9500 .
C77 C78 1.377(4) .
C77 H77 0.9500 .
C78 C79 1.400(4) .
C78 H78 0.9500 .
C79 C79 1.477(5) 2_655
C80 C81 1.508(4) .
C80 H80A 0.9800 .
C80 H80B 0.9800 .
C80 H80C 0.9800 .
C81 C82 1.395(4) .
C82 C83 1.382(4) .
C82 H82 0.9500 .
C83 C84 1.508(4) .
C84 H84A 0.9800 .
C84 H84B 0.9800 .
C84 H84C 0.9800 .
C101 C102 1.492(7) .
C101 C110 1.529(6) .
C101 H10A 0.9900 .
C101 H10B 0.9900 .
C102 H10C 0.9800 .
C102 H10D 0.9800 .
C102 H10E 0.9800 .
C110 C999 1.493(6) .
C110 H11A 0.9900 .
C110 H11B 0.9900 .
C777 C888 1.497(7) .
C777 H77A 0.9800 .
C777 H77B 0.9800 .
C777 H77C 0.9800 .
C888 C999 1.507(6) .
C888 H88A 0.9900 .
C888 H88B 0.9900 .
C999 H99A 0.9900 .
C999 H99B 0.9900 .

loop_
_geom_torsion_atom_site_label_1
_geom_torsion_atom_site_label_2
_geom_torsion_atom_site_label_3
_geom_torsion_atom_site_label_4
_geom_torsion
_geom_torsion_site_symmetry_1
_geom_torsion_site_symmetry_4
N2 Ru1 O1 C16 -79.8(2) . .
N1 Ru1 O1 C16 -157.9(2) . .
O2 Ru1 O1 C16 15.3(2) . .
O4 Ru1 O1 C16 66.8(13) . .
O3 Ru1 O1 C16 102.6(2) . .
N2 Ru1 O2 C18 72.3(2) . .
N1 Ru1 O2 C18 81.1(8) . .
O1 Ru1 O2 C18 -19.1(2) . .
O4 Ru1 O2 C18 163.7(2) . .
O3 Ru1 O2 C18 -105.7(2) . .
N2 Ru1 O3 C21 136.0(16) . .
N1 Ru1 O3 C21 97.2(2) . .
O1 Ru1 O3 C21 -173.8(2) . .
O2 Ru1 O3 C21 -82.0(2) . .
O4 Ru1 O3 C21 4.1(2) . .
N2 Ru1 O4 C23 -179.0(2) . .
N1 Ru1 O4 C23 -100.9(2) . .
O1 Ru1 O4 C23 34.4(13) . .
O2 Ru1 O4 C23 86.0(2) . .
O3 Ru1 O4 C23 -1.3(2) . .
N3 Ru2 O5 C40 -176.1(2) . .
N4 Ru2 O5 C40 -97.7(2) . .
O8 Ru2 O5 C40 25.1(12) . .
O7 Ru2 O5 C40 88.6(2) . .
O6 Ru2 O5 C40 0.3(2) . .
N3 Ru2 O6 C42 133.3(10) . .
N4 Ru2 O6 C42 97.6(2) . .
O8 Ru2 O6 C42 -176.1(2) . .
O5 Ru2 O6 C42 2.2(2) . .
O7 Ru2 O6 C42 -84.9(2) . .
N3 Ru2 O7 C45 68.2(2) . .
N4 Ru2 O7 C45 49.6(8) . .
O8 Ru2 O7 C45 -23.0(2) . .
O5 Ru2 O7 C45 160.6(2) . .
O6 Ru2 O7 C45 -108.8(2) . .
N3 Ru2 O8 C47 -76.1(2) . .
N4 Ru2 O8 C47 -154.1(2) . .
O5 Ru2 O8 C47 82.8(11) . .
O7 Ru2 O8 C47 19.4(2) . .
O6 Ru2 O8 C47 107.6(2) . .
N6 Ru3 O9 C64 171.9(2) . .
N5 Ru3 O9 C64 93.6(2) . .
O12 Ru3 O9 C64 -38.2(10) . .
O11 Ru3 O9 C64 -94.2(2) . .
O10 Ru3 O9 C64 -4.3(2) . .
N6 Ru3 O10 C66 -120.6(11) . .
N5 Ru3 O10 C66 -93.7(2) . .
O12 Ru3 O10 C66 -179.9(2) . .
O9 Ru3 O10 C66 3.1(2) . .
O11 Ru3 O10 C66 88.4(2) . .
N6 Ru3 O11 C69 -70.3(2) . .
N5 Ru3 O11 C69 -56.9(7) . .
O12 Ru3 O11 C69 22.3(2) . .
O9 Ru3 O11 C69 -162.1(2) . .
O10 Ru3 O11 C69 107.6(2) . .
N6 Ru3 O12 C71 78.0(2) . .
N5 Ru3 O12 C71 156.1(2) . .
O9 Ru3 O12 C71 -71.8(9) . .
O11 Ru3 O12 C71 -16.0(2) . .
O10 Ru3 O12 C71 -105.8(2) . .
N7 Ru4 O13 C81 -84.6(2) . .
N7 Ru4 O13 C81 -162.2(2) 2_655 .
O13 Ru4 O13 C81 56.5(2) 2_655 .
O14 Ru4 O13 C81 100.6(2) 2_655 .
O14 Ru4 O13 C81 12.4(2) . .
N7 Ru4 O14 C83 82.0(2) . .
N7 Ru4 O14 C83 33.5(7) 2_655 .
O13 Ru4 O14 C83 168.2(2) 2_655 .
O13 Ru4 O14 C83 -13.7(2) . .
O14 Ru4 O14 C83 -103.0(2) 2_655 .
N2 Ru1 N1 C1 -2.2(2) . .
O1 Ru1 N1 C1 89.2(2) . .
O2 Ru1 N1 C1 -11.1(9) . .
O4 Ru1 N1 C1 -93.4(2) . .
O3 Ru1 N1 C1 175.80(19) . .
N1 Ru1 N2 C14 2.6(2) . .
O1 Ru1 N2 C14 -86.6(2) . .
O2 Ru1 N2 C14 -178.4(2) . .
O4 Ru1 N2 C14 95.3(2) . .
O3 Ru1 N2 C14 -36.6(17) . .
N4 Ru2 N3 C25 5.29(19) . .
O8 Ru2 N3 C25 -81.3(2) . .
O5 Ru2 N3 C25 100.1(2) . .
O7 Ru2 N3 C25 -172.51(19) . .
O6 Ru2 N3 C25 -30.9(11) . .
N3 Ru2 N4 C38 -5.63(19) . .
O8 Ru2 N4 C38 86.1(2) . .
O5 Ru2 N4 C38 -97.3(2) . .
O7 Ru2 N4 C38 13.4(8) . .
O6 Ru2 N4 C38 171.52(19) . .
N6 Ru3 N5 C49 7.3(2) . .
O12 Ru3 N5 C49 -85.9(2) . .
O9 Ru3 N5 C49 98.1(2) . .
O11 Ru3 N5 C49 -6.4(8) . .
O10 Ru3 N5 C49 -170.7(2) . .
N5 Ru3 N6 C62 -6.5(2) . .
O12 Ru3 N6 C62 79.7(2) . .
O9 Ru3 N6 C62 -102.9(2) . .
O11 Ru3 N6 C62 171.6(2) . .
O10 Ru3 N6 C62 20.7(13) . .
N7 Ru4 N7 C73 -2.79(15) 2_655 .
O13 Ru4 N7 C73 94.0(2) 2_655 .
O13 Ru4 N7 C73 -87.7(2) . .
O14 Ru4 N7 C73 46.7(7) 2_655 .
O14 Ru4 N7 C73 -177.2(2) . .
Ru1 N1 C1 C14 1.4(3) . .
Ru1 N1 C1 C2 177.3(2) . .
N1 C1 C2 C3 -0.8(4) . .
C14 C1 C2 C3 174.8(3) . .
N1 C1 C2 C7 -178.4(3) . .
C14 C1 C2 C7 -2.8(4) . .
C7 C2 C3 C4 0.7(4) . .
C1 C2 C3 C4 -176.9(3) . .
C2 C3 C4 C5 -1.1(5) . .
C3 C4 C5 C6 0.6(5) . .
C4 C5 C6 C7 0.3(5) . .
C5 C6 C7 C2 -0.7(5) . .
C5 C6 C7 C8 178.0(3) . .
C3 C2 C7 C6 0.2(4) . .
C1 C2 C7 C6 177.8(3) . .
C3 C2 C7 C8 -178.5(3) . .
C1 C2 C7 C8 -0.9(4) . .
C6 C7 C8 C9 3.6(4) . .
C2 C7 C8 C9 -177.8(3) . .
C6 C7 C8 C13 -174.9(3) . .
C2 C7 C8 C13 3.8(4) . .
C13 C8 C9 C10 1.0(5) . .
C7 C8 C9 C10 -177.6(3) . .
C8 C9 C10 C11 -0.8(6) . .
C9 C10 C11 C12 0.7(6) . .
C10 C11 C12 C13 -0.9(5) . .
C11 C12 C13 C8 1.1(4) . .
C11 C12 C13 C14 -178.7(3) . .
C9 C8 C13 C12 -1.1(4) . .
C7 C8 C13 C12 177.5(3) . .
C9 C8 C13 C14 178.7(3) . .
C7 C8 C13 C14 -2.8(4) . .
Ru1 N2 C14 C1 -2.6(3) . .
Ru1 N2 C14 C13 178.2(2) . .
N1 C1 C14 N2 0.7(3) . .
C2 C1 C14 N2 -175.4(2) . .
N1 C1 C14 C13 179.9(2) . .
C2 C1 C14 C13 3.7(4) . .
C12 C13 C14 N2 -2.1(4) . .
C8 C13 C14 N2 178.2(3) . .
C12 C13 C14 C1 178.8(3) . .
C8 C13 C14 C1 -0.9(4) . .
Ru1 O1 C16 C17 -6.9(4) . .
Ru1 O1 C16 C15 172.98(19) . .
O1 C16 C17 C18 -5.2(5) . .
C15 C16 C17 C18 174.9(3) . .
Ru1 O2 C18 C17 14.6(4) . .
Ru1 O2 C18 C19 -165.71(18) . .
C16 C17 C18 O2 0.6(5) . .
C16 C17 C18 C19 -179.1(3) . .
Ru1 O3 C21 C22 -4.9(4) . .
Ru1 O3 C21 C20 175.8(2) . .
O3 C21 C22 C23 2.0(6) . .
C20 C21 C22 C23 -178.8(3) . .
Ru1 O4 C23 C22 -0.8(4) . .
Ru1 O4 C23 C24 178.3(2) . .
C21 C22 C23 O4 1.3(6) . .
C21 C22 C23 C24 -177.8(3) . .
Ru2 N3 C25 C38 -4.2(3) . .
Ru2 N3 C25 C26 176.5(2) . .
N3 C25 C26 C27 -1.3(4) . .
C38 C25 C26 C27 179.5(3) . .
N3 C25 C26 C31 178.3(3) . .
C38 C25 C26 C31 -0.9(4) . .
C31 C26 C27 C28 0.5(4) . .
C25 C26 C27 C28 -179.9(3) . .
C26 C27 C28 C29 1.4(5) . .
C27 C28 C29 C30 -1.2(5) . .
C28 C29 C30 C31 -0.9(5) . .
C29 C30 C31 C26 2.8(5) . .
C29 C30 C31 C32 -175.9(3) . .
C27 C26 C31 C30 -2.5(4) . .
C25 C26 C31 C30 177.9(3) . .
C27 C26 C31 C32 176.2(3) . .
C25 C26 C31 C32 -3.4(4) . .
C30 C31 C32 C37 -175.4(3) . .
C26 C31 C32 C37 6.0(4) . .
C30 C31 C32 C33 7.3(5) . .
C26 C31 C32 C33 -171.4(3) . .
C37 C32 C33 C34 1.0(5) . .
C31 C32 C33 C34 178.4(3) . .
C32 C33 C34 C35 1.6(5) . .
C33 C34 C35 C36 -2.3(5) . .
C34 C35 C36 C37 0.3(5) . .
C35 C36 C37 C32 2.3(4) . .
C35 C36 C37 C38 -174.1(3) . .
C33 C32 C37 C36 -2.9(4) . .
C31 C32 C37 C36 179.6(3) . .
C33 C32 C37 C38 173.6(3) . .
C31 C32 C37 C38 -3.9(4) . .
Ru2 N4 C38 C25 5.1(3) . .
Ru2 N4 C38 C37 -179.4(2) . .
N3 C25 C38 N4 -0.6(3) . .
C26 C25 C38 N4 178.8(2) . .
N3 C25 C38 C37 -176.4(2) . .
C26 C25 C38 C37 3.0(4) . .
C36 C37 C38 N4 0.7(4) . .
C32 C37 C38 N4 -175.8(3) . .
C36 C37 C38 C25 176.0(3) . .
C32 C37 C38 C25 -0.5(4) . .
Ru2 O5 C40 C41 -2.8(4) . .
Ru2 O5 C40 C39 175.97(18) . .
O5 C40 C41 C42 3.3(5) . .
C39 C40 C41 C42 -175.4(3) . .
Ru2 O6 C42 C41 -2.6(4) . .
Ru2 O6 C42 C43 178.78(19) . .
C40 C41 C42 O6 -0.2(5) . .
C40 C41 C42 C43 178.4(3) . .
Ru2 O7 C45 C46 16.2(4) . .
Ru2 O7 C45 C44 -164.49(19) . .
O7 C45 C46 C47 2.6(5) . .
C44 C45 C46 C47 -176.6(3) . .
Ru2 O8 C47 C46 -8.9(5) . .
Ru2 O8 C47 C48 171.6(2) . .
C45 C46 C47 O8 -7.2(6) . .
C45 C46 C47 C48 172.3(3) . .
Ru3 N5 C49 C62 -6.8(3) . .
Ru3 N5 C49 C50 173.7(2) . .
N5 C49 C50 C51 1.2(5) . .
C62 C49 C50 C51 -178.3(3) . .
N5 C49 C50 C55 -179.5(3) . .
C62 C49 C50 C55 1.0(4) . .
C55 C50 C51 C52 1.6(4) . .
C49 C50 C51 C52 -179.2(3) . .
C50 C51 C52 C53 0.1(5) . .
C51 C52 C53 C54 -0.9(5) . .
C52 C53 C54 C55 0.0(5) . .
C53 C54 C55 C50 1.6(5) . .
C53 C54 C55 C56 -177.6(3) . .
C51 C50 C55 C54 -2.4(4) . .
C49 C50 C55 C54 178.3(3) . .
C51 C50 C55 C56 176.8(3) . .
C49 C50 C55 C56 -2.4(4) . .
C54 C55 C56 C61 -179.7(3) . .
C50 C55 C56 C61 1.1(4) . .
C54 C55 C56 C57 1.2(5) . .
C50 C55 C56 C57 -178.0(3) . .
C61 C56 C57 C58 1.0(5) . .
C55 C56 C57 C58 -179.8(3) . .
C56 C57 C58 C59 -0.4(5) . .
C57 C58 C59 C60 -1.3(5) . .
C58 C59 C60 C61 2.3(5) . .
C59 C60 C61 C56 -1.7(5) . .
C59 C60 C61 C62 177.5(3) . .
C57 C56 C61 C60 0.0(4) . .
C55 C56 C61 C60 -179.2(3) . .
C57 C56 C61 C62 -179.1(3) . .
C55 C56 C61 C62 1.7(4) . .
Ru3 N6 C62 C49 4.9(3) . .
Ru3 N6 C62 C61 -176.2(2) . .
N5 C49 C62 N6 1.3(4) . .
C50 C49 C62 N6 -179.1(3) . .
N5 C49 C62 C61 -177.7(3) . .
C50 C49 C62 C61 1.9(4) . .
C60 C61 C62 N6 -1.2(5) . .
C56 C61 C62 N6 178.0(3) . .
C60 C61 C62 C49 177.7(3) . .
C56 C61 C62 C49 -3.2(4) . .
Ru3 O9 C64 C65 3.4(4) . .
Ru3 O9 C64 C63 -178.2(2) . .
O9 C64 C65 C66 0.4(6) . .
C63 C64 C65 C66 -177.8(3) . .
Ru3 O10 C66 C65 -0.8(4) . .
Ru3 O10 C66 C67 -178.5(2) . .
C64 C65 C66 O10 -1.9(6) . .
C64 C65 C66 C67 175.7(3) . .
Ru3 O11 C69 C70 -17.9(4) . .
Ru3 O11 C69 C68 162.66(19) . .
O11 C69 C70 C71 -0.6(5) . .
C68 C69 C70 C71 178.8(3) . .
Ru3 O12 C71 C70 4.7(4) . .
Ru3 O12 C71 C72 -177.00(19) . .
C69 C70 C71 O12 8.5(5) . .
C69 C70 C71 C72 -169.7(3) . .
Ru4 N7 C73 C73 7.2(4) . 2_655
Ru4 N7 C73 C74 -173.3(2) . .
N7 C73 C74 C75 7.0(5) . .
C73 C73 C74 C75 -173.5(3) 2_655 .
N7 C73 C74 C79 -172.2(3) . .
C73 C73 C74 C79 7.3(5) 2_655 .
C79 C74 C75 C76 2.6(5) . .
C73 C74 C75 C76 -176.6(3) . .
C74 C75 C76 C77 2.1(5) . .
C75 C76 C77 C78 -3.8(5) . .
C76 C77 C78 C79 0.7(5) . .
C77 C78 C79 C74 3.8(5) . .
C77 C78 C79 C79 -176.9(3) . 2_655
C75 C74 C79 C78 -5.4(4) . .
C73 C74 C79 C78 173.8(3) . .
C75 C74 C79 C79 175.3(3) . 2_655
C73 C74 C79 C79 -5.5(5) . 2_655
Ru4 O13 C81 C82 -5.6(4) . .
Ru4 O13 C81 C80 175.4(2) . .
O13 C81 C82 C83 -6.3(5) . .
C80 C81 C82 C83 172.6(3) . .
Ru4 O14 C83 C82 8.3(4) . .
Ru4 O14 C83 C84 -173.48(19) . .
C81 C82 C83 O14 4.6(5) . .
C81 C82 C83 C84 -173.6(3) . .
C102 C101 C110 C999 -177.4(4) . .
C101 C110 C999 C888 175.4(4) . .
C777 C888 C999 C110 177.7(4) . .

loop_
_platon_squeeze_void_nr
_platon_squeeze_void_average_x
_platon_squeeze_void_average_y
_platon_squeeze_void_average_z
_platon_squeeze_void_volume
_platon_squeeze_void_count_electrons
_platon_squeeze_void_content
1 0.500 0.232 0.750 543 68 ' '
2 1.000 0.268 0.250 543 68 ' '
3 0.000 0.732 0.750 543 68 ' '
4 0.500 0.768 0.250 543 68 ' '
